data_4023834
loop_
_publ_author_name
'Mark E. Scott'
'Mark Lautens'

_publ_section_title
;
 Synthesis of Highly Functionalized Pyrrolidines via a Selective
 Iodide-Mediated Ring Expansion of Methylenecyclopropyl Amides
;
_journal_name_full 'Journal of Organic Chemistry'
_journal_page_first 8154
_journal_page_last 8162
_journal_paper_doi 10.1021/jo802049u
_journal_volume 73
_journal_year 2008
_chemical_absolute_configuration rmad
_chemical_formula_moiety 'C26 H26 N2 O2 S'
_chemical_formula_sum 'C26 H26 N2 O2 S'
_chemical_formula_weight 430.55
_chemical_name_systematic
; 

 ? 

;
_space_group_IT_number 19
_symmetry_cell_setting orthorhombic
_symmetry_space_group_name_Hall 'P 2ac 2ab'
_symmetry_space_group_name_H-M 'P 21 21 21'
_atom_sites_solution_hydrogens geom
_atom_sites_solution_primary direct
_atom_sites_solution_secondary difmap
_audit_creation_method SHELXL-97
_cell_angle_alpha 90.00
_cell_angle_beta 90.00
_cell_angle_gamma 90.00
_cell_formula_units_Z 8
_cell_length_a 16.2161(10)
_cell_length_b 16.3900(5)
_cell_length_c 17.0351(10)
_cell_measurement_reflns_used 9252
_cell_measurement_temperature 150(1)
_cell_measurement_theta_max 25.0
_cell_measurement_theta_min 2.6
_cell_volume 4527.6(4)
_computing_cell_refinement 'Denzo-SMN (Otwinowski & Minor, 1997)'
_computing_data_collection 'Collect (Nonius B.V., 1997-2002)'
_computing_data_reduction Denzo-SMN
_computing_molecular_graphics 'SHELXTL V6.1'
_computing_publication_material 'SHELXTL V6.1'
_computing_structure_refinement 'SHELXTL V6.1(Sheldrick, 2001)'
_computing_structure_solution 'SIR-92 (Altomare et al., 1994)'
_diffrn_ambient_temperature 150(1)
_diffrn_detector_area_resol_mean 9
_diffrn_measured_fraction_theta_full 0.996
_diffrn_measured_fraction_theta_max 0.996
_diffrn_measurement_device_type 'Bruker-Nonius KappaCCD'
_diffrn_measurement_method '\f scans and \w scans with \k offsets'
_diffrn_radiation_monochromator graphite
_diffrn_radiation_source 'fine-focus sealed tube'
_diffrn_radiation_type MoK\a
_diffrn_radiation_wavelength 0.71073
_diffrn_reflns_av_R_equivalents 0.150
_diffrn_reflns_av_sigmaI/netI 0.164
_diffrn_reflns_limit_h_max 19
_diffrn_reflns_limit_h_min -19
_diffrn_reflns_limit_k_max 19
_diffrn_reflns_limit_k_min -19
_diffrn_reflns_limit_l_max 20
_diffrn_reflns_limit_l_min -20
_diffrn_reflns_number 26778
_diffrn_reflns_theta_full 25.13
_diffrn_reflns_theta_max 25.13
_diffrn_reflns_theta_min 2.69
_diffrn_standards_number 0
_exptl_absorpt_coefficient_mu 0.168
_exptl_absorpt_correction_T_max 0.9867
_exptl_absorpt_correction_T_min 0.9736
_exptl_absorpt_correction_type multi-scan
_exptl_absorpt_process_details 'Denzo-SMN (Otwinowski & Minor, 1997)'
_exptl_crystal_colour colourless
_exptl_crystal_density_diffrn 1.263
_exptl_crystal_density_method 'not measured'
_exptl_crystal_description needle
_exptl_crystal_F_000 1824
_exptl_crystal_size_max 0.16
_exptl_crystal_size_mid 0.10
_exptl_crystal_size_min 0.08
_refine_diff_density_max 0.283
_refine_diff_density_min -0.257
_refine_diff_density_rms 0.062
_refine_ls_abs_structure_details 'Flack H D (1983), Acta Cryst. A39, 876-881'
_refine_ls_abs_structure_Flack 0.05(9)
_refine_ls_extinction_method none
_refine_ls_goodness_of_fit_ref 0.967
_refine_ls_hydrogen_treatment constr
_refine_ls_matrix_type full
_refine_ls_number_parameters 563
_refine_ls_number_reflns 8048
_refine_ls_number_restraints 0
_refine_ls_restrained_S_all 0.967
_refine_ls_R_factor_all 0.1673
_refine_ls_R_factor_gt 0.0642
_refine_ls_shift/su_max 0.002
_refine_ls_shift/su_mean 0.000
_refine_ls_structure_factor_coef Fsqd
_refine_ls_weighting_details 'calc w=1/[\s^2^(Fo^2^)+(0.0521P)^2^] where P=(Fo^2^+2Fc^2^)/3'
_refine_ls_weighting_scheme calc
_refine_ls_wR_factor_gt 0.1082
_refine_ls_wR_factor_ref 0.1397
_reflns_number_gt 4316
_reflns_number_total 8048
_reflns_threshold_expression I>2\s(I)
_cod_data_source_file jo802049u_si_002.cif
_cod_data_source_block k0784
_cod_depositor_comments
;
The following automatic conversions were performed:
'_symmetry_cell_setting' value 'Orthorhombic' changed to 'orthorhombic'
according to '/home/saulius/struct/CIF-dictionaries/cif_core.dic'
dictionary named 'cif_core.dic' version 2.4.1 from 2010-06-29.

Automatic conversion script
Id: cif_fix_enum 1527 2010-12-29 10:47:43Z saulius 
;
_cod_database_code 4023834

loop_
_symmetry_equiv_pos_as_xyz
'x, y, z'
'-x+1/2, -y, z+1/2'
'x+1/2, -y+1/2, -z'
'-x, y+1/2, -z+1/2'

loop_
_atom_site_label
_atom_site_type_symbol
_atom_site_fract_x
_atom_site_fract_y
_atom_site_fract_z
_atom_site_U_iso_or_equiv
_atom_site_adp_type
_atom_site_occupancy
_atom_site_symmetry_multiplicity
_atom_site_calc_flag
_atom_site_refinement_flags
_atom_site_disorder_assembly
_atom_site_disorder_group
S1A S 0.55829(9) 0.58991(7) 0.69580(7) 0.0402(4) Uani 1 1 d . . .
O1A O 0.4749(2) 0.57322(18) 0.6635(2) 0.0473(10) Uani 1 1 d . . .
O2A O 0.4179(2) 0.7645(2) 0.9213(2) 0.0531(10) Uani 1 1 d . . .
N1A N 0.5633(2) 0.68323(18) 0.7358(2) 0.0311(10) Uani 1 1 d . . .
N2A N 0.5229(3) 0.8448(2) 0.9650(2) 0.0388(11) Uani 1 1 d . . .
C1A C 0.5463(3) 0.6838(2) 0.8222(3) 0.0329(12) Uani 1 1 d . . .
H1AA H 0.4938 0.6539 0.8335 0.040 Uiso 1 1 calc R . .
C2A C 0.5346(3) 0.7765(2) 0.8367(3) 0.0283(12) Uani 1 1 d . . .
H2AA H 0.5899 0.8034 0.8395 0.034 Uiso 1 1 calc R . .
C3A C 0.4905(3) 0.8047(3) 0.7637(3) 0.0339(12) Uani 1 1 d . . .
C4A C 0.5165(3) 0.7497(2) 0.6966(3) 0.0358(13) Uani 1 1 d . . .
H4AA H 0.4679 0.7278 0.6685 0.043 Uiso 1 1 calc R . .
H4AB H 0.5518 0.7795 0.6588 0.043 Uiso 1 1 calc R . .
C5A C 0.4386(3) 0.8664(3) 0.7577(3) 0.0436(13) Uani 1 1 d . . .
H5A1 H 0.4257 0.8983 0.8026 0.052 Uiso 1 1 calc R . .
H5A2 H 0.4142 0.8789 0.7085 0.052 Uiso 1 1 calc R . .
C6A C 0.4874(4) 0.7935(3) 0.9119(3) 0.0406(14) Uani 1 1 d . . .
C7A C 0.4753(3) 0.8666(3) 1.0354(3) 0.0567(16) Uani 1 1 d . . .
H7AA H 0.4164 0.8581 1.0253 0.085 Uiso 1 1 calc R . .
H7AB H 0.4850 0.9241 1.0483 0.085 Uiso 1 1 calc R . .
H7AC H 0.4927 0.8323 1.0794 0.085 Uiso 1 1 calc R . .
C8A C 0.6091(3) 0.8673(3) 0.9665(3) 0.0334(12) Uani 1 1 d . . .
C9A C 0.6309(3) 0.9476(3) 0.9492(3) 0.0406(14) Uani 1 1 d . . .
H9AA H 0.5906 0.9857 0.9320 0.049 Uiso 1 1 calc R . .
C10A C 0.7131(4) 0.9707(3) 0.9577(3) 0.0447(15) Uani 1 1 d . . .
H10A H 0.7291 1.0251 0.9463 0.054 Uiso 1 1 calc R . .
C11A C 0.7708(3) 0.9155(3) 0.9823(3) 0.0417(14) Uani 1 1 d . . .
H11A H 0.8264 0.9324 0.9889 0.050 Uiso 1 1 calc R . .
C12A C 0.7494(3) 0.8361(3) 0.9975(3) 0.0414(14) Uani 1 1 d . . .
H12A H 0.7904 0.7980 1.0132 0.050 Uiso 1 1 calc R . .
C13A C 0.6680(3) 0.8114(3) 0.9901(3) 0.0330(13) Uani 1 1 d . . .
H13A H 0.6528 0.7566 1.0011 0.040 Uiso 1 1 calc R . .
C14A C 0.6157(3) 0.6477(2) 0.8688(3) 0.0298(12) Uani 1 1 d . . .
C15A C 0.5991(3) 0.6031(3) 0.9361(3) 0.0357(13) Uani 1 1 d . . .
H15A H 0.5436 0.5909 0.9496 0.043 Uiso 1 1 calc R . .
C16A C 0.6623(4) 0.5763(3) 0.9833(3) 0.0439(14) Uani 1 1 d . . .
H16A H 0.6500 0.5460 1.0294 0.053 Uiso 1 1 calc R . .
C17A C 0.7438(3) 0.5930(3) 0.9643(3) 0.0442(14) Uani 1 1 d . . .
H17A H 0.7873 0.5747 0.9974 0.053 Uiso 1 1 calc R . .
C18A C 0.7610(3) 0.6367(3) 0.8965(3) 0.0388(13) Uani 1 1 d . . .
H18A H 0.8166 0.6478 0.8825 0.047 Uiso 1 1 calc R . .
C19A C 0.6977(3) 0.6640(3) 0.8493(3) 0.0365(13) Uani 1 1 d . . .
H19A H 0.7099 0.6941 0.8032 0.044 Uiso 1 1 calc R . .
C20A C 0.6240(3) 0.6087(3) 0.6122(3) 0.0341(12) Uani 1 1 d . . .
C21A C 0.7049(4) 0.6307(3) 0.6237(3) 0.0435(14) Uani 1 1 d . . .
H21A H 0.7243 0.6418 0.6752 0.052 Uiso 1 1 calc R . .
C22A C 0.7579(4) 0.6369(3) 0.5606(3) 0.0471(15) Uani 1 1 d . . .
H22A H 0.8139 0.6513 0.5692 0.056 Uiso 1 1 calc R . .
C25A C 0.5951(3) 0.5933(3) 0.5379(3) 0.0439(14) Uani 1 1 d . . .
H25A H 0.5394 0.5774 0.5299 0.053 Uiso 1 1 calc R . .
C23A C 0.7302(4) 0.6222(3) 0.4841(3) 0.0467(15) Uani 1 1 d . . .
C24A C 0.6485(4) 0.6012(3) 0.4744(3) 0.0491(15) Uani 1 1 d . . .
H24A H 0.6280 0.5919 0.4229 0.059 Uiso 1 1 calc R . .
C26A C 0.7881(4) 0.6283(3) 0.4156(3) 0.0654(18) Uani 1 1 d . . .
H26A H 0.7569 0.6232 0.3666 0.098 Uiso 1 1 calc R . .
H26B H 0.8291 0.5845 0.4187 0.098 Uiso 1 1 calc R . .
H26C H 0.8162 0.6813 0.4168 0.098 Uiso 1 1 calc R . .
S1B S 0.56515(9) 0.92267(7) 0.45963(8) 0.0441(4) Uani 1 1 d . . .
O1B O 0.4821(2) 0.95612(19) 0.4772(2) 0.0617(12) Uani 1 1 d . . .
O2B O 0.4061(2) 0.76922(18) 0.2400(2) 0.0496(10) Uani 1 1 d . . .
N1B N 0.5595(2) 0.82697(19) 0.4243(2) 0.0327(10) Uani 1 1 d . . .
N2B N 0.4966(3) 0.6741(2) 0.1945(2) 0.0397(11) Uani 1 1 d . . .
C1B C 0.5441(3) 0.8271(2) 0.3385(3) 0.0322(12) Uani 1 1 d . . .
H1BA H 0.4961 0.8632 0.3262 0.039 Uiso 1 1 calc R . .
C2B C 0.5205(3) 0.7372(2) 0.3238(3) 0.0327(12) Uani 1 1 d . . .
H2BA H 0.5720 0.7041 0.3187 0.039 Uiso 1 1 calc R . .
C3B C 0.4761(3) 0.7125(3) 0.3974(3) 0.0361(13) Uani 1 1 d . . .
C4B C 0.4977(3) 0.7726(3) 0.4616(3) 0.0376(13) Uani 1 1 d . . .
H4BA H 0.4485 0.8038 0.4784 0.045 Uiso 1 1 calc R . .
H4BB H 0.5215 0.7443 0.5077 0.045 Uiso 1 1 calc R . .
C5B C 0.4275(3) 0.6482(3) 0.4061(3) 0.0469(14) Uani 1 1 d . . .
H5B1 H 0.4181 0.6125 0.3631 0.056 Uiso 1 1 calc R . .
H5B2 H 0.4021 0.6378 0.4553 0.056 Uiso 1 1 calc R . .
C7B C 0.4486(4) 0.6597(3) 0.1224(3) 0.0584(17) Uani 1 1 d . . .
H7BA H 0.3949 0.6867 0.1268 0.088 Uiso 1 1 calc R . .
H7BB H 0.4404 0.6009 0.1152 0.088 Uiso 1 1 calc R . .
H7BC H 0.4785 0.6818 0.0772 0.088 Uiso 1 1 calc R . .
C8B C 0.5745(3) 0.6326(3) 0.1999(3) 0.0408(14) Uani 1 1 d . . .
C6B C 0.4701(3) 0.7285(3) 0.2490(3) 0.0388(13) Uani 1 1 d . . .
C9B C 0.5769(4) 0.5514(3) 0.2219(3) 0.0534(16) Uani 1 1 d . . .
H9BA H 0.5272 0.5231 0.2335 0.064 Uiso 1 1 calc R . .
C10B C 0.6511(4) 0.5118(3) 0.2268(3) 0.0591(17) Uani 1 1 d . . .
H10B H 0.6527 0.4564 0.2430 0.071 Uiso 1 1 calc R . .
C11B C 0.7236(4) 0.5519(3) 0.2085(3) 0.0576(17) Uani 1 1 d . . .
H11B H 0.7747 0.5239 0.2124 0.069 Uiso 1 1 calc R . .
C12B C 0.7221(3) 0.6317(3) 0.1848(3) 0.0495(15) Uani 1 1 d . . .
H12B H 0.7719 0.6591 0.1719 0.059 Uiso 1 1 calc R . .
C13B C 0.6466(3) 0.6725(3) 0.1798(3) 0.0429(14) Uani 1 1 d . . .
H13B H 0.6448 0.7276 0.1626 0.052 Uiso 1 1 calc R . .
C14B C 0.6189(3) 0.8543(2) 0.2923(3) 0.0326(13) Uani 1 1 d . . .
C15B C 0.6088(3) 0.8968(3) 0.2222(3) 0.0420(14) Uani 1 1 d . . .
H15B H 0.5553 0.9138 0.2064 0.050 Uiso 1 1 calc R . .
C16B C 0.6766(4) 0.9146(3) 0.1752(3) 0.0538(16) Uani 1 1 d . . .
H16B H 0.6696 0.9437 0.1275 0.065 Uiso 1 1 calc R . .
C17B C 0.7543(4) 0.8895(3) 0.1984(3) 0.0569(17) Uani 1 1 d . . .
H17B H 0.8006 0.9005 0.1660 0.068 Uiso 1 1 calc R . .
C18B C 0.7644(4) 0.8492(3) 0.2676(4) 0.0592(17) Uani 1 1 d . . .
H18B H 0.8181 0.8335 0.2839 0.071 Uiso 1 1 calc R . .
C19B C 0.6968(3) 0.8308(3) 0.3144(3) 0.0476(14) Uani 1 1 d . . .
H19B H 0.7046 0.8018 0.3621 0.057 Uiso 1 1 calc R . .
C20B C 0.6112(3) 0.9001(2) 0.5520(3) 0.0320(12) Uani 1 1 d . . .
C21B C 0.6786(3) 0.8486(3) 0.5576(3) 0.0384(14) Uani 1 1 d . . .
H21B H 0.6960 0.8175 0.5135 0.046 Uiso 1 1 calc R . .
C22B C 0.7205(3) 0.8430(3) 0.6284(3) 0.0413(14) Uani 1 1 d . . .
H22B H 0.7658 0.8065 0.6325 0.050 Uiso 1 1 calc R . .
C23B C 0.6983(3) 0.8889(3) 0.6933(3) 0.0371(13) Uani 1 1 d . . .
C24B C 0.6296(3) 0.9384(2) 0.6867(3) 0.0366(13) Uani 1 1 d . . .
H24B H 0.6118 0.9687 0.7311 0.044 Uiso 1 1 calc R . .
C25B C 0.5860(3) 0.9449(2) 0.6166(3) 0.0334(13) Uani 1 1 d . . .
H25B H 0.5393 0.9798 0.6132 0.040 Uiso 1 1 calc R . .
C26B C 0.7487(3) 0.8854(3) 0.7680(3) 0.0489(15) Uani 1 1 d . . .
H26D H 0.7886 0.8406 0.7644 0.073 Uiso 1 1 calc R . .
H26E H 0.7121 0.8763 0.8128 0.073 Uiso 1 1 calc R . .
H26F H 0.7783 0.9371 0.7749 0.073 Uiso 1 1 calc R . .

loop_
_atom_site_aniso_label
_atom_site_aniso_U_11
_atom_site_aniso_U_22
_atom_site_aniso_U_33
_atom_site_aniso_U_23
_atom_site_aniso_U_13
_atom_site_aniso_U_12
S1A 0.0466(10) 0.0330(6) 0.0411(8) -0.0003(6) -0.0026(8) -0.0055(6)
O1A 0.039(2) 0.054(2) 0.049(2) -0.0116(17) -0.0008(19) -0.0189(17)
O2A 0.034(3) 0.076(2) 0.049(3) -0.0019(19) 0.008(2) -0.014(2)
N1A 0.029(3) 0.027(2) 0.037(3) 0.0012(17) -0.005(2) -0.0015(18)
N2A 0.031(3) 0.054(2) 0.031(3) -0.008(2) 0.003(2) 0.001(2)
C1A 0.031(3) 0.037(3) 0.031(3) 0.005(2) -0.006(3) -0.007(2)
C2A 0.029(3) 0.029(3) 0.027(3) 0.003(2) -0.003(3) -0.003(2)
C3A 0.031(3) 0.035(3) 0.036(3) 0.007(2) 0.007(3) -0.002(2)
C4A 0.036(3) 0.033(3) 0.038(3) 0.003(2) -0.009(3) -0.006(2)
C5A 0.041(3) 0.051(3) 0.039(3) 0.008(2) 0.003(3) 0.007(3)
C6A 0.038(4) 0.045(3) 0.038(4) 0.005(3) 0.000(3) 0.007(3)
C7A 0.037(4) 0.089(4) 0.044(4) -0.019(3) 0.019(3) -0.001(3)
C8A 0.029(3) 0.041(3) 0.030(3) -0.005(2) 0.000(3) -0.005(2)
C9A 0.044(4) 0.037(3) 0.041(4) -0.005(2) 0.000(3) 0.008(3)
C10A 0.055(4) 0.032(3) 0.048(4) 0.001(3) 0.005(3) -0.013(3)
C11A 0.035(4) 0.046(3) 0.045(4) -0.012(3) 0.006(3) -0.008(3)
C12A 0.038(4) 0.044(3) 0.043(4) -0.010(2) -0.005(3) 0.001(3)
C13A 0.039(4) 0.032(3) 0.028(3) -0.006(2) -0.003(3) 0.003(3)
C14A 0.032(3) 0.028(2) 0.029(3) -0.001(2) -0.001(3) -0.001(2)
C15A 0.033(3) 0.035(3) 0.040(3) 0.001(2) -0.005(3) -0.005(2)
C16A 0.057(4) 0.031(3) 0.044(4) 0.001(3) -0.011(3) 0.001(3)
C17A 0.036(4) 0.043(3) 0.054(4) -0.004(3) -0.013(3) 0.005(3)
C18A 0.027(3) 0.045(3) 0.044(4) -0.004(3) -0.005(3) -0.001(3)
C19A 0.034(4) 0.040(3) 0.036(3) -0.001(2) -0.004(3) -0.003(2)
C20A 0.037(3) 0.032(3) 0.034(3) -0.001(2) -0.004(3) 0.005(2)
C21A 0.046(4) 0.043(3) 0.041(4) -0.005(3) -0.007(3) -0.002(3)
C22A 0.047(4) 0.045(3) 0.049(4) 0.001(3) 0.012(3) 0.000(3)
C25A 0.039(4) 0.045(3) 0.047(4) -0.004(3) -0.003(3) 0.008(3)
C23A 0.051(4) 0.043(3) 0.046(4) 0.004(3) 0.013(3) 0.012(3)
C24A 0.051(4) 0.053(3) 0.044(4) -0.002(3) -0.001(3) 0.013(3)
C26A 0.068(5) 0.072(4) 0.057(4) 0.009(3) 0.012(4) 0.011(3)
S1B 0.0628(11) 0.0321(7) 0.0374(8) -0.0030(6) -0.0073(8) 0.0031(7)
O1B 0.070(3) 0.059(2) 0.056(3) -0.0204(19) -0.020(2) 0.038(2)
O2B 0.038(3) 0.053(2) 0.057(3) -0.0075(18) -0.017(2) 0.0113(18)
N1B 0.042(3) 0.027(2) 0.029(2) -0.0033(17) 0.002(2) 0.0004(19)
N2B 0.038(3) 0.043(2) 0.038(3) -0.008(2) -0.009(2) -0.003(2)
C1B 0.035(3) 0.030(3) 0.031(3) -0.002(2) -0.001(3) 0.003(2)
C2B 0.032(3) 0.031(3) 0.035(3) -0.009(2) -0.002(3) 0.002(2)
C3B 0.028(3) 0.040(3) 0.040(3) 0.001(3) -0.011(3) 0.000(2)
C4B 0.031(3) 0.044(3) 0.039(3) 0.001(3) 0.004(3) -0.003(2)
C5B 0.042(4) 0.045(3) 0.054(4) 0.003(3) -0.005(3) -0.005(3)
C7B 0.064(5) 0.061(3) 0.050(4) -0.014(3) -0.027(4) 0.001(3)
C8B 0.043(4) 0.043(3) 0.036(3) -0.006(2) -0.009(3) 0.005(3)
C6B 0.038(4) 0.035(3) 0.044(4) 0.003(3) -0.003(3) -0.006(3)
C9B 0.054(4) 0.043(3) 0.063(4) -0.006(3) 0.009(3) -0.002(3)
C10B 0.072(5) 0.041(3) 0.065(5) -0.003(3) -0.002(4) 0.014(3)
C11B 0.051(5) 0.056(4) 0.066(5) -0.022(3) -0.007(4) 0.014(3)
C12B 0.035(4) 0.047(4) 0.066(4) -0.015(3) -0.004(3) -0.009(3)
C13B 0.048(4) 0.040(3) 0.041(4) -0.006(3) 0.003(3) -0.005(3)
C14B 0.031(3) 0.028(3) 0.038(3) -0.005(2) -0.004(3) -0.002(2)
C15B 0.055(4) 0.033(3) 0.038(3) -0.003(2) -0.001(3) 0.004(3)
C16B 0.084(5) 0.039(3) 0.038(4) 0.001(3) 0.015(4) -0.016(3)
C17B 0.063(5) 0.067(4) 0.041(4) -0.014(3) 0.010(4) -0.029(3)
C18B 0.039(4) 0.087(4) 0.052(4) -0.010(4) 0.003(4) -0.016(3)
C19B 0.040(4) 0.061(3) 0.042(4) 0.003(3) 0.001(3) -0.004(3)
C20B 0.035(3) 0.028(3) 0.032(3) -0.001(2) 0.000(3) -0.003(2)
C21B 0.046(4) 0.040(3) 0.029(3) -0.007(2) 0.008(3) -0.007(3)
C22B 0.040(4) 0.034(3) 0.050(4) -0.004(3) -0.001(3) 0.000(2)
C23B 0.035(3) 0.041(3) 0.035(3) 0.002(3) -0.005(3) -0.011(3)
C24B 0.045(4) 0.033(3) 0.032(3) -0.007(2) -0.002(3) -0.008(2)
C25B 0.039(4) 0.028(3) 0.033(3) -0.001(2) -0.003(3) 0.003(2)
C26B 0.052(4) 0.056(3) 0.039(3) 0.001(3) -0.007(3) -0.003(3)

loop_
_atom_type_symbol
_atom_type_description
_atom_type_scat_dispersion_real
_atom_type_scat_dispersion_imag
_atom_type_scat_source
C C 0.0033 0.0016 'International Tables Vol C Tables 4.2.6.8 and 6.1.1.4'
H H 0.0000 0.0000 'International Tables Vol C Tables 4.2.6.8 and 6.1.1.4'
S S 0.1246 0.1234 'International Tables Vol C Tables 4.2.6.8 and 6.1.1.4'
N N 0.0061 0.0033 'International Tables Vol C Tables 4.2.6.8 and 6.1.1.4'
O O 0.0106 0.0060 'International Tables Vol C Tables 4.2.6.8 and 6.1.1.4'

loop_
_geom_angle_atom_site_label_1
_geom_angle_atom_site_label_2
_geom_angle_atom_site_label_3
_geom_angle
_geom_angle_site_symmetry_1
_geom_angle_site_symmetry_3
_geom_angle_publ_flag
O1A S1A N1A 111.28(19) . . ?
O1A S1A C20A 106.0(2) . . ?
N1A S1A C20A 97.8(2) . . ?
C4A N1A C1A 110.1(3) . . ?
C4A N1A S1A 117.5(3) . . ?
C1A N1A S1A 113.3(2) . . ?
C6A N2A C8A 125.3(4) . . ?
C6A N2A C7A 118.0(4) . . ?
C8A N2A C7A 115.5(4) . . ?
N1A C1A C14A 112.4(4) . . ?
N1A C1A C2A 100.6(3) . . ?
C14A C1A C2A 113.2(4) . . ?
C3A C2A C6A 113.6(4) . . ?
C3A C2A C1A 103.2(4) . . ?
C6A C2A C1A 112.1(4) . . ?
C5A C3A C2A 127.0(5) . . ?
C5A C3A C4A 125.0(5) . . ?
C2A C3A C4A 107.9(4) . . ?
N1A C4A C3A 103.8(4) . . ?
O2A C6A N2A 122.6(5) . . ?
O2A C6A C2A 119.9(5) . . ?
N2A C6A C2A 117.4(5) . . ?
C13A C8A C9A 120.8(5) . . ?
C13A C8A N2A 120.2(4) . . ?
C9A C8A N2A 118.8(5) . . ?
C10A C9A C8A 118.5(5) . . ?
C11A C10A C9A 120.5(4) . . ?
C10A C11A C12A 120.8(5) . . ?
C11A C12A C13A 120.0(5) . . ?
C8A C13A C12A 119.4(4) . . ?
C15A C14A C19A 118.9(5) . . ?
C15A C14A C1A 120.0(5) . . ?
C19A C14A C1A 120.9(4) . . ?
C16A C15A C14A 120.5(5) . . ?
C15A C16A C17A 120.7(5) . . ?
C18A C17A C16A 119.1(5) . . ?
C19A C18A C17A 120.2(5) . . ?
C18A C19A C14A 120.6(5) . . ?
C25A C20A C21A 120.3(5) . . ?
C25A C20A S1A 119.7(4) . . ?
C21A C20A S1A 119.7(4) . . ?
C20A C21A C22A 120.2(5) . . ?
C21A C22A C23A 120.9(5) . . ?
C20A C25A C24A 119.2(5) . . ?
C24A C23A C22A 117.6(5) . . ?
C24A C23A C26A 121.7(6) . . ?
C22A C23A C26A 120.8(6) . . ?
C23A C24A C25A 121.9(5) . . ?
O1B S1B N1B 111.5(2) . . ?
O1B S1B C20B 106.2(2) . . ?
N1B S1B C20B 98.36(19) . . ?
C1B N1B C4B 108.0(3) . . ?
C1B N1B S1B 111.2(2) . . ?
C4B N1B S1B 116.3(3) . . ?
C6B N2B C8B 123.0(4) . . ?
C6B N2B C7B 120.6(4) . . ?
C8B N2B C7B 116.2(4) . . ?
N1B C1B C14B 112.2(4) . . ?
N1B C1B C2B 101.6(3) . . ?
C14B C1B C2B 113.2(4) . . ?
C3B C2B C6B 114.6(4) . . ?
C3B C2B C1B 103.9(4) . . ?
C6B C2B C1B 111.1(4) . . ?
C5B C3B C2B 126.4(5) . . ?
C5B C3B C4B 125.1(5) . . ?
C2B C3B C4B 108.5(4) . . ?
N1B C4B C3B 103.8(4) . . ?
C13B C8B C9B 119.9(5) . . ?
C13B C8B N2B 120.2(4) . . ?
C9B C8B N2B 119.8(5) . . ?
O2B C6B N2B 122.2(5) . . ?
O2B C6B C2B 120.1(5) . . ?
N2B C6B C2B 117.7(5) . . ?
C10B C9B C8B 119.8(6) . . ?
C9B C10B C11B 120.6(5) . . ?
C12B C11B C10B 120.3(6) . . ?
C11B C12B C13B 119.4(5) . . ?
C8B C13B C12B 120.0(5) . . ?
C19B C14B C15B 118.9(5) . . ?
C19B C14B C1B 120.9(5) . . ?
C15B C14B C1B 119.9(5) . . ?
C16B C15B C14B 120.3(5) . . ?
C17B C16B C15B 119.6(5) . . ?
C18B C17B C16B 120.1(6) . . ?
C17B C18B C19B 120.5(6) . . ?
C14B C19B C18B 120.6(5) . . ?
C21B C20B C25B 120.1(5) . . ?
C21B C20B S1B 121.2(4) . . ?
C25B C20B S1B 118.0(4) . . ?
C20B C21B C22B 119.2(5) . . ?
C23B C22B C21B 122.1(5) . . ?
C24B C23B C22B 117.6(5) . . ?
C24B C23B C26B 121.8(5) . . ?
C22B C23B C26B 120.6(5) . . ?
C23B C24B C25B 121.7(5) . . ?
C20B C25B C24B 119.4(4) . . ?

loop_
_geom_bond_atom_site_label_1
_geom_bond_atom_site_label_2
_geom_bond_distance
_geom_bond_site_symmetry_2
_geom_bond_publ_flag
S1A O1A 1.485(3) . ?
S1A N1A 1.676(3) . ?
S1A C20A 1.805(5) . ?
O2A C6A 1.233(6) . ?
N1A C4A 1.486(5) . ?
N1A C1A 1.498(5) . ?
N2A C6A 1.362(6) . ?
N2A C8A 1.447(6) . ?
N2A C7A 1.470(6) . ?
C1A C14A 1.499(6) . ?
C1A C2A 1.551(5) . ?
C2A C3A 1.507(6) . ?
C2A C6A 1.519(6) . ?
C3A C5A 1.319(6) . ?
C3A C4A 1.517(6) . ?
C8A C13A 1.383(6) . ?
C8A C9A 1.393(6) . ?
C9A C10A 1.393(7) . ?
C10A C11A 1.367(7) . ?
C11A C12A 1.372(6) . ?
C12A C13A 1.386(6) . ?
C14A C15A 1.386(6) . ?
C14A C19A 1.396(6) . ?
C15A C16A 1.375(6) . ?
C16A C17A 1.389(6) . ?
C17A C18A 1.388(6) . ?
C18A C19A 1.379(6) . ?
C20A C25A 1.373(6) . ?
C20A C21A 1.375(6) . ?
C21A C22A 1.380(7) . ?
C22A C23A 1.400(7) . ?
C25A C24A 1.391(7) . ?
C23A C24A 1.379(7) . ?
C23A C26A 1.502(7) . ?
S1B O1B 1.485(4) . ?
S1B N1B 1.682(3) . ?
S1B C20B 1.780(5) . ?
O2B C6B 1.242(5) . ?
N1B C1B 1.482(5) . ?
N1B C4B 1.484(5) . ?
N2B C6B 1.357(6) . ?
N2B C8B 1.438(6) . ?
N2B C7B 1.473(6) . ?
C1B C14B 1.514(6) . ?
C1B C2B 1.542(6) . ?
C2B C3B 1.502(6) . ?
C2B C6B 1.521(6) . ?
C3B C5B 1.324(6) . ?
C3B C4B 1.513(6) . ?
C8B C13B 1.382(6) . ?
C8B C9B 1.384(6) . ?
C9B C10B 1.369(7) . ?
C10B C11B 1.382(7) . ?
C11B C12B 1.369(7) . ?
C12B C13B 1.398(7) . ?
C14B C19B 1.373(6) . ?
C14B C15B 1.392(6) . ?
C15B C16B 1.391(7) . ?
C16B C17B 1.382(7) . ?
C17B C18B 1.361(7) . ?
C18B C19B 1.388(7) . ?
C20B C21B 1.385(6) . ?
C20B C25B 1.386(6) . ?
C21B C22B 1.388(6) . ?
C22B C23B 1.386(6) . ?
C23B C24B 1.382(6) . ?
C23B C26B 1.513(6) . ?
C24B C25B 1.391(6) . ?
